data_1515429
loop_
_publ_author_name
'Shu, Ying'
'Lim, Yee-Fun'
'Li, Zhong'
'Purushothaman, Balaji'
'Hallani, Rawad'
'Kim, Jo Eun'
'Parkin, Sean R.'
'Malliaras, George G.'
'Anthony, John E.'

_publ_section_title
;
 A survey of electron-deficient pentacenes as acceptors in polymer bulk
 heterojunction solar cells
;
_journal_issue 2
_journal_name_full 'Chemical Science'
_journal_page_first 363
_journal_paper_doi 10.1039/c0sc00433b
_journal_volume 2
_journal_year 2011
_chemical_formula_moiety 'C44 H53 N O2 Si2'
_chemical_formula_sum 'C44 H53 N O2 Si2'
_chemical_formula_weight 684.05
_chemical_name_systematic
;
?
;
_space_group_IT_number 2
_symmetry_cell_setting triclinic
_symmetry_space_group_name_Hall '-P 1'
_symmetry_space_group_name_H-M 'P -1'
_atom_sites_solution_hydrogens geom
_atom_sites_solution_primary direct
_atom_sites_solution_secondary difmap
_audit_creation_method SHELXL-97
_cell_angle_alpha 96.230(1)
_cell_angle_beta 100.619(1)
_cell_angle_gamma 94.648(1)
_cell_formula_units_Z 1
_cell_length_a 7.3935(2)
_cell_length_b 7.7475(2)
_cell_length_c 17.3713(4)
_cell_measurement_reflns_used 6169
_cell_measurement_temperature 90.0(2)
_cell_measurement_theta_max 68.48
_cell_measurement_theta_min 2.61
_cell_volume 967.02(4)
_computing_cell_refinement APEX2
_computing_data_collection 'APEX2 (Bruker-AXS, 2006)'
_computing_data_reduction APEX2
_computing_molecular_graphics 'XP in SHELXTL (Sheldrick, 2008)'
_computing_publication_material
;
SHELX-97 (Sheldrick, 2008) and local procedures
;
_computing_structure_refinement 'SHELXL-97 (Sheldrick, 2008)'
_computing_structure_solution 'SHELXS-97 (Sheldrick, 2008)'
_diffrn_ambient_temperature 90.0(2)
_diffrn_detector_area_resol_mean 5.6
_diffrn_measured_fraction_theta_full 0.981
_diffrn_measured_fraction_theta_max 0.981
_diffrn_measurement_device_type 'Bruker X8 Proteum diffractometer'
_diffrn_measurement_method '\f and \w scans'
_diffrn_radiation_monochromator 'graded multilayer optics'
_diffrn_radiation_source 'fine-focus rotating anode'
_diffrn_radiation_type CuK\a
_diffrn_radiation_wavelength 1.54178
_diffrn_reflns_av_R_equivalents 0.0474
_diffrn_reflns_av_sigmaI/netI 0.0448
_diffrn_reflns_limit_h_max 7
_diffrn_reflns_limit_h_min -8
_diffrn_reflns_limit_k_max 9
_diffrn_reflns_limit_k_min -9
_diffrn_reflns_limit_l_max 20
_diffrn_reflns_limit_l_min -20
_diffrn_reflns_number 13133
_diffrn_reflns_theta_full 68.48
_diffrn_reflns_theta_max 68.48
_diffrn_reflns_theta_min 2.61
_diffrn_standards_number 0
_exptl_absorpt_coefficient_mu 1.108
_exptl_absorpt_correction_T_max 0.989
_exptl_absorpt_correction_T_min 0.594
_exptl_absorpt_correction_type multi-scan
_exptl_absorpt_process_details 'Sadabs in APEX2 (BrukerAXS, 2006)'
_exptl_crystal_colour green
_exptl_crystal_density_diffrn 1.175
_exptl_crystal_density_method 'not measured'
_exptl_crystal_description lath
_exptl_crystal_F_000 368
_exptl_crystal_size_max 0.40
_exptl_crystal_size_mid 0.12
_exptl_crystal_size_min 0.01
_refine_diff_density_max 0.422
_refine_diff_density_min -0.410
_refine_diff_density_rms 0.064
_refine_ls_extinction_method none
_refine_ls_goodness_of_fit_ref 1.077
_refine_ls_hydrogen_treatment constr
_refine_ls_matrix_type full
_refine_ls_number_parameters 255
_refine_ls_number_reflns 3491
_refine_ls_number_restraints 57
_refine_ls_restrained_S_all 1.073
_refine_ls_R_factor_all 0.0826
_refine_ls_R_factor_gt 0.0736
_refine_ls_shift/su_max 0.001
_refine_ls_shift/su_mean 0.000
_refine_ls_structure_factor_coef Fsqd
_refine_ls_weighting_details 'calc w=1/[\s^2^(Fo^2^)+(0.0646P)^2^+2.1061P] where P=(Fo^2^+2Fc^2^)/3'
_refine_ls_weighting_scheme calc
_refine_ls_wR_factor_gt 0.1900
_refine_ls_wR_factor_ref 0.1962
_reflns_number_gt 3049
_reflns_number_total 3491
_reflns_threshold_expression >2\s(I)
_cod_data_source_file c0sc00433b.txt
_cod_data_source_block x09015
_cod_database_code 1515429

loop_
_symmetry_equiv_pos_as_xyz
'x, y, z'
'-x, -y, -z'

loop_
_atom_site_label
_atom_site_type_symbol
_atom_site_fract_x
_atom_site_fract_y
_atom_site_fract_z
_atom_site_U_iso_or_equiv
_atom_site_adp_type
_atom_site_occupancy
_atom_site_symmetry_multiplicity
_atom_site_calc_flag
_atom_site_refinement_flags
_atom_site_disorder_assembly
_atom_site_disorder_group
Si1 Si 0.23629(12) 0.67094(13) 0.17917(5) 0.0319(3) Uani 1 1 d . . .
C1 C 0.4420(4) 0.5326(4) 0.42046(18) 0.0276(7) Uani 1 1 d . . .
C2 C 0.3398(4) 0.5882(4) 0.47851(18) 0.0267(6) Uani 1 1 d . . .
C3 C 0.1795(4) 0.6718(4) 0.45902(19) 0.0293(7) Uani 1 1 d . . .
H3 H 0.1403 0.6930 0.4060 0.035 Uiso 1 1 calc R . .
C4 C 0.0755(4) 0.7249(4) 0.5149(2) 0.0311(7) Uani 1 1 d . . .
C5 C -0.0904(5) 0.8046(4) 0.4940(2) 0.0353(8) Uani 1 1 d U A .
H5 H -0.1325 0.8240 0.4409 0.042 Uiso 1 1 calc R . .
C6 C -0.1888(5) 0.8531(4) 0.5504(2) 0.0382(8) Uani 1 1 d DU . .
H6 H -0.3010 0.9035 0.5355 0.046 Uiso 0.564(3) 1 calc PR A 2
N1 N -0.3529(8) 0.9336(8) 0.5257(4) 0.0310(13) Uani 0.436(3) 1 d PDU A 1
O1 O -0.4050(7) 0.9488(7) 0.4551(3) 0.0369(13) Uani 0.436(3) 1 d PDU . 1
O2 O -0.4374(7) 0.9842(7) 0.5783(4) 0.0380(13) Uani 0.436(3) 1 d PDU . 1
C7 C -0.1284(5) 0.8306(5) 0.6302(2) 0.0405(8) Uani 1 1 d DU A .
H7 H -0.1984 0.8679 0.6685 0.049 Uiso 0.936(3) 1 calc PR B 1
N1' N -0.285(4) 0.872(6) 0.6620(19) 0.049(5) Uiso 0.064(3) 1 d PDU A 2
O1' O -0.389(4) 0.974(5) 0.631(2) 0.053(8) Uiso 0.064(3) 1 d PDU A 2
O2' O -0.277(7) 0.837(8) 0.731(2) 0.087(14) Uiso 0.064(3) 1 d PDU A 2
C8 C 0.0293(5) 0.7556(5) 0.6524(2) 0.0385(8) Uani 1 1 d U . .
H8 H 0.0686 0.7403 0.7062 0.046 Uiso 1 1 calc R A .
C9 C 0.1378(5) 0.6989(4) 0.5955(2) 0.0320(7) Uani 1 1 d . A .
C10 C 0.2967(4) 0.6176(4) 0.61583(19) 0.0313(7) Uani 1 1 d . . .
H10 H 0.3377 0.6008 0.6694 0.038 Uiso 1 1 calc R A .
C11 C 0.3992(4) 0.5591(4) 0.55912(18) 0.0271(7) Uani 1 1 d . . .
C12 C 0.3834(4) 0.5665(4) 0.34152(19) 0.0295(7) Uani 1 1 d . . .
C13 C 0.3293(4) 0.6003(5) 0.27515(19) 0.0334(7) Uani 1 1 d . . .
C14 C 0.1953(5) 0.4727(5) 0.1027(2) 0.0392(8) Uani 1 1 d . . .
H14 H 0.1424 0.5110 0.0508 0.047 Uiso 1 1 calc R . .
C15 C 0.0558(6) 0.3309(6) 0.1194(3) 0.0524(10) Uani 1 1 d . . .
H15A H 0.0402 0.2306 0.0784 0.079 Uiso 1 1 calc R . .
H15B H -0.0635 0.3776 0.1194 0.079 Uiso 1 1 calc R . .
H15C H 0.1014 0.2940 0.1710 0.079 Uiso 1 1 calc R . .
C16 C 0.3769(6) 0.3985(5) 0.0945(2) 0.0451(9) Uani 1 1 d . . .
H16A H 0.4374 0.3683 0.1457 0.068 Uiso 1 1 calc R . .
H16B H 0.4583 0.4859 0.0769 0.068 Uiso 1 1 calc R . .
H16C H 0.3516 0.2936 0.0557 0.068 Uiso 1 1 calc R . .
C17 C 0.4207(5) 0.8303(5) 0.1573(2) 0.0369(8) Uani 1 1 d . . .
H17 H 0.5345 0.7677 0.1607 0.044 Uiso 1 1 calc R . .
C18 C 0.3815(5) 0.8821(6) 0.0738(2) 0.0444(9) Uani 1 1 d . . .
H18A H 0.2799 0.9565 0.0690 0.067 Uiso 1 1 calc R . .
H18B H 0.3467 0.7769 0.0354 0.067 Uiso 1 1 calc R . .
H18C H 0.4926 0.9463 0.0636 0.067 Uiso 1 1 calc R . .
C19 C 0.4717(6) 0.9907(5) 0.2191(2) 0.0476(9) Uani 1 1 d . . .
H19A H 0.5831 1.0572 0.2105 0.071 Uiso 1 1 calc R . .
H19B H 0.4954 0.9537 0.2719 0.071 Uiso 1 1 calc R . .
H19C H 0.3694 1.0642 0.2147 0.071 Uiso 1 1 calc R . .
C20 C 0.0201(5) 0.7782(6) 0.1904(2) 0.0471(9) Uani 1 1 d . . .
H20 H 0.0624 0.8958 0.2211 0.056 Uiso 1 1 calc R . .
C21 C -0.0933(5) 0.8099(6) 0.1110(3) 0.0522(11) Uani 1 1 d . . .
H21A H -0.1440 0.6976 0.0799 0.078 Uiso 1 1 calc R . .
H21B H -0.0136 0.8741 0.0822 0.078 Uiso 1 1 calc R . .
H21C H -0.1949 0.8783 0.1202 0.078 Uiso 1 1 calc R . .
C22 C -0.1048(6) 0.6821(8) 0.2374(3) 0.0709(16) Uani 1 1 d . . .
H22A H -0.1858 0.7629 0.2574 0.106 Uiso 1 1 calc R . .
H22B H -0.0278 0.6385 0.2818 0.106 Uiso 1 1 calc R . .
H22C H -0.1804 0.5838 0.2028 0.106 Uiso 1 1 calc R . .

loop_
_atom_site_aniso_label
_atom_site_aniso_U_11
_atom_site_aniso_U_22
_atom_site_aniso_U_33
_atom_site_aniso_U_23
_atom_site_aniso_U_13
_atom_site_aniso_U_12
Si1 0.0230(5) 0.0413(5) 0.0331(5) 0.0097(4) 0.0054(3) 0.0067(4)
C1 0.0206(15) 0.0279(16) 0.0341(16) 0.0052(12) 0.0054(12) 0.0001(12)
C2 0.0213(15) 0.0237(16) 0.0354(16) 0.0053(12) 0.0066(12) 0.0003(12)
C3 0.0235(16) 0.0275(16) 0.0375(17) 0.0083(12) 0.0056(13) 0.0014(13)
C4 0.0214(16) 0.0249(16) 0.0474(19) 0.0033(13) 0.0097(13) -0.0003(12)
C5 0.0244(16) 0.0272(17) 0.055(2) 0.0081(14) 0.0081(14) 0.0011(13)
C6 0.0243(16) 0.0272(17) 0.065(2) 0.0034(15) 0.0142(15) 0.0044(13)
N1 0.023(3) 0.023(3) 0.051(3) 0.006(2) 0.013(2) 0.004(2)
O1 0.024(3) 0.040(3) 0.046(3) 0.004(2) 0.008(2) 0.003(2)
O2 0.028(3) 0.039(3) 0.054(3) 0.005(2) 0.022(2) 0.011(2)
C7 0.0323(18) 0.0354(19) 0.056(2) -0.0017(15) 0.0184(15) 0.0017(15)
C8 0.0300(18) 0.040(2) 0.047(2) 0.0015(15) 0.0155(15) 0.0020(15)
C9 0.0261(17) 0.0280(17) 0.0434(18) 0.0021(13) 0.0126(14) 0.0014(13)
C10 0.0243(16) 0.0355(18) 0.0353(17) 0.0055(13) 0.0090(13) 0.0026(13)
C11 0.0213(15) 0.0272(16) 0.0332(16) 0.0044(12) 0.0074(12) -0.0013(12)
C12 0.0219(16) 0.0308(17) 0.0369(18) 0.0063(13) 0.0081(13) 0.0007(13)
C13 0.0207(16) 0.043(2) 0.0374(18) 0.0082(14) 0.0083(13) 0.0008(14)
C14 0.0363(19) 0.043(2) 0.0392(19) 0.0108(15) 0.0050(15) 0.0083(16)
C15 0.046(2) 0.046(2) 0.062(3) 0.0059(18) 0.0051(19) -0.0002(18)
C16 0.045(2) 0.045(2) 0.046(2) 0.0055(16) 0.0085(17) 0.0134(18)
C17 0.0272(17) 0.046(2) 0.0412(19) 0.0127(15) 0.0091(14) 0.0093(15)
C18 0.0334(19) 0.058(2) 0.049(2) 0.0211(18) 0.0143(16) 0.0113(17)
C19 0.047(2) 0.044(2) 0.054(2) 0.0097(17) 0.0135(18) 0.0025(18)
C20 0.0293(19) 0.061(3) 0.049(2) 0.0005(18) 0.0051(16) 0.0100(17)
C21 0.0287(19) 0.068(3) 0.068(3) 0.032(2) 0.0133(18) 0.0136(19)
C22 0.032(2) 0.146(5) 0.046(2) 0.035(3) 0.0126(18) 0.030(3)

loop_
_atom_type_symbol
_atom_type_description
_atom_type_scat_dispersion_real
_atom_type_scat_dispersion_imag
_atom_type_scat_source
C C 0.0181 0.0091 'International Tables Vol C Tables 4.2.6.8 and 6.1.1.4'
H H 0.0000 0.0000 'International Tables Vol C Tables 4.2.6.8 and 6.1.1.4'
N N 0.0311 0.0180 'International Tables Vol C Tables 4.2.6.8 and 6.1.1.4'
O O 0.0492 0.0322 'International Tables Vol C Tables 4.2.6.8 and 6.1.1.4'
Si Si 0.2541 0.3302 'International Tables Vol C Tables 4.2.6.8 and 6.1.1.4'

loop_
_geom_angle_atom_site_label_1
_geom_angle_atom_site_label_2
_geom_angle_atom_site_label_3
_geom_angle
_geom_angle_site_symmetry_1
_geom_angle_site_symmetry_3
C13 Si1 C17 106.72(15) . .
C13 Si1 C14 107.62(16) . .
C17 Si1 C14 109.35(16) . .
C13 Si1 C20 107.01(16) . .
C17 Si1 C20 111.61(18) . .
C14 Si1 C20 114.15(17) . .
C2 C1 C12 119.3(3) . .
C2 C1 C11 120.4(3) . 2_666
C12 C1 C11 120.3(3) . 2_666
C3 C2 C1 121.3(3) . .
C3 C2 C11 118.5(3) . .
C1 C2 C11 120.2(3) . .
C4 C3 C2 122.1(3) . .
C4 C3 H3 118.9 . .
C2 C3 H3 118.9 . .
C3 C4 C5 121.7(3) . .
C3 C4 C9 119.1(3) . .
C5 C4 C9 119.2(3) . .
C6 C5 C4 119.8(3) . .
C6 C5 H5 120.1 . .
C4 C5 H5 120.1 . .
C5 C6 C7 121.7(3) . .
C5 C6 N1 117.1(4) . .
C7 C6 N1 121.1(4) . .
C5 C6 H6 119.1 . .
C7 C6 H6 119.1 . .
N1 C6 H6 2.8 . .
O1 N1 O2 123.6(6) . .
O1 N1 C6 119.9(5) . .
O2 N1 C6 116.5(6) . .
N1 O1 O2 127.1(5) . 2_476
N1 O2 O1 109.3(6) . 2_476
C8 C7 C6 120.1(3) . .
C8 C7 N1' 137.9(12) . .
C6 C7 N1' 100.9(13) . .
C8 C7 H7 120.0 . .
C6 C7 H7 120.0 . .
N1' C7 H7 21.3 . .
O1' N1' O2' 124.4(19) . .
O1' N1' C7 119.7(17) . .
O2' N1' C7 113.3(16) . .
C7 C8 C9 120.9(3) . .
C7 C8 H8 119.6 . .
C9 C8 H8 119.6 . .
C10 C9 C4 119.4(3) . .
C10 C9 C8 122.3(3) . .
C4 C9 C8 118.2(3) . .
C9 C10 C11 121.7(3) . .
C9 C10 H10 119.2 . .
C11 C10 H10 119.2 . .
C10 C11 C1 121.5(3) . 2_666
C10 C11 C2 119.2(3) . .
C1 C11 C2 119.3(3) 2_666 .
C13 C12 C1 177.5(4) . .
C12 C13 Si1 173.9(3) . .
C16 C14 C15 110.5(3) . .
C16 C14 Si1 111.0(3) . .
C15 C14 Si1 112.6(3) . .
C16 C14 H14 107.5 . .
C15 C14 H14 107.5 . .
Si1 C14 H14 107.5 . .
C14 C15 H15A 109.5 . .
C14 C15 H15B 109.5 . .
H15A C15 H15B 109.5 . .
C14 C15 H15C 109.5 . .
H15A C15 H15C 109.5 . .
H15B C15 H15C 109.5 . .
C14 C16 H16A 109.5 . .
C14 C16 H16B 109.5 . .
H16A C16 H16B 109.5 . .
C14 C16 H16C 109.5 . .
H16A C16 H16C 109.5 . .
H16B C16 H16C 109.5 . .
C19 C17 C18 111.2(3) . .
C19 C17 Si1 113.1(2) . .
C18 C17 Si1 114.4(3) . .
C19 C17 H17 105.7 . .
C18 C17 H17 105.7 . .
Si1 C17 H17 105.7 . .
C17 C18 H18A 109.5 . .
C17 C18 H18B 109.5 . .
H18A C18 H18B 109.5 . .
C17 C18 H18C 109.5 . .
H18A C18 H18C 109.5 . .
H18B C18 H18C 109.5 . .
C17 C19 H19A 109.5 . .
C17 C19 H19B 109.5 . .
H19A C19 H19B 109.5 . .
C17 C19 H19C 109.5 . .
H19A C19 H19C 109.5 . .
H19B C19 H19C 109.5 . .
C21 C20 C22 110.0(3) . .
C21 C20 Si1 112.5(3) . .
C22 C20 Si1 114.3(3) . .
C21 C20 H20 106.5 . .
C22 C20 H20 106.5 . .
Si1 C20 H20 106.5 . .
C20 C21 H21A 109.5 . .
C20 C21 H21B 109.5 . .
H21A C21 H21B 109.5 . .
C20 C21 H21C 109.5 . .
H21A C21 H21C 109.5 . .
H21B C21 H21C 109.5 . .
C20 C22 H22A 109.5 . .
C20 C22 H22B 109.5 . .
H22A C22 H22B 109.5 . .
C20 C22 H22C 109.5 . .
H22A C22 H22C 109.5 . .
H22B C22 H22C 109.5 . .

loop_
_geom_bond_atom_site_label_1
_geom_bond_atom_site_label_2
_geom_bond_distance
_geom_bond_site_symmetry_2
Si1 C13 1.841(3) .
Si1 C17 1.884(4) .
Si1 C14 1.884(4) .
Si1 C20 1.891(4) .
C1 C2 1.419(4) .
C1 C12 1.420(4) .
C1 C11 1.430(4) 2_666
C2 C3 1.401(4) .
C2 C11 1.436(4) .
C3 C4 1.394(5) .
C3 H3 0.9500 .
C4 C5 1.424(5) .
C4 C9 1.432(5) .
C5 C6 1.362(5) .
C5 H5 0.9500 .
C6 C7 1.410(5) .
C6 N1 1.426(7) .
C6 H6 0.9500 .
N1 O1 1.237(8) .
N1 O2 1.246(8) .
O1 O2 1.371(8) 2_476
O2 O1 1.371(8) 2_476
C7 C8 1.356(5) .
C7 N1' 1.419(12) .
C7 H7 0.9500 .
N1' O1' 1.238(13) .
N1' O2' 1.246(12) .
C8 C9 1.438(5) .
C8 H8 0.9500 .
C9 C10 1.385(5) .
C10 C11 1.408(4) .
C10 H10 0.9500 .
C11 C1 1.430(4) 2_666
C12 C13 1.212(5) .
C14 C16 1.527(5) .
C14 C15 1.533(6) .
C14 H14 1.0000 .
C15 H15A 0.9800 .
C15 H15B 0.9800 .
C15 H15C 0.9800 .
C16 H16A 0.9800 .
C16 H16B 0.9800 .
C16 H16C 0.9800 .
C17 C19 1.525(5) .
C17 C18 1.528(5) .
C17 H17 1.0000 .
C18 H18A 0.9800 .
C18 H18B 0.9800 .
C18 H18C 0.9800 .
C19 H19A 0.9800 .
C19 H19B 0.9800 .
C19 H19C 0.9800 .
C20 C21 1.532(5) .
C20 C22 1.540(6) .
C20 H20 1.0000 .
C21 H21A 0.9800 .
C21 H21B 0.9800 .
C21 H21C 0.9800 .
C22 H22A 0.9800 .
C22 H22B 0.9800 .
C22 H22C 0.9800 .

loop_
_geom_torsion_atom_site_label_1
_geom_torsion_atom_site_label_2
_geom_torsion_atom_site_label_3
_geom_torsion_atom_site_label_4
_geom_torsion
_geom_torsion_site_symmetry_1
_geom_torsion_site_symmetry_4
C12 C1 C2 C3 1.8(5) . .
C11 C1 C2 C3 -177.3(3) 2_666 .
C12 C1 C2 C11 -178.4(3) . .
C11 C1 C2 C11 2.5(5) 2_666 .
C1 C2 C3 C4 178.9(3) . .
C11 C2 C3 C4 -0.9(5) . .
C2 C3 C4 C5 -177.9(3) . .
C2 C3 C4 C9 2.2(5) . .
C3 C4 C5 C6 179.4(3) . .
C9 C4 C5 C6 -0.8(5) . .
C4 C5 C6 C7 1.6(5) . .
C4 C5 C6 N1 179.5(4) . .
C5 C6 N1 O1 3.5(7) . .
C7 C6 N1 O1 -178.6(5) . .
C5 C6 N1 O2 -177.0(5) . .
C7 C6 N1 O2 0.9(7) . .
O2 N1 O1 O2 -2.4(11) . 2_476
C6 N1 O1 O2 177.1(5) . 2_476
O1 N1 O2 O1 2.0(10) . 2_476
C6 N1 O2 O1 -177.5(5) . 2_476
C5 C6 C7 C8 -1.4(5) . .
N1 C6 C7 C8 -179.2(4) . .
C5 C6 C7 N1' -171(2) . .
N1 C6 C7 N1' 11(2) . .
C8 C7 N1' O1' 166(3) . .
C6 C7 N1' O1' -27(5) . .
C8 C7 N1' O2' 3(6) . .
C6 C7 N1' O2' 170(4) . .
C6 C7 C8 C9 0.3(5) . .
N1' C7 C8 C9 165(3) . .
C3 C4 C9 C10 -1.7(5) . .
C5 C4 C9 C10 178.4(3) . .
C3 C4 C9 C8 179.6(3) . .
C5 C4 C9 C8 -0.2(5) . .
C7 C8 C9 C10 -178.2(3) . .
C7 C8 C9 C4 0.4(5) . .
C4 C9 C10 C11 -0.1(5) . .
C8 C9 C10 C11 178.5(3) . .
C9 C10 C11 C1 -176.8(3) . 2_666
C9 C10 C11 C2 1.5(5) . .
C3 C2 C11 C10 -1.0(4) . .
C1 C2 C11 C10 179.2(3) . .
C3 C2 C11 C1 177.4(3) . 2_666
C1 C2 C11 C1 -2.4(5) . 2_666
C2 C1 C12 C13 17(8) . .
C11 C1 C12 C13 -163(8) 2_666 .
C1 C12 C13 Si1 8(10) . .
C17 Si1 C13 C12 90(3) . .
C14 Si1 C13 C12 -152(3) . .
C20 Si1 C13 C12 -29(3) . .
C13 Si1 C14 C16 -63.9(3) . .
C17 Si1 C14 C16 51.7(3) . .
C20 Si1 C14 C16 177.5(3) . .
C13 Si1 C14 C15 60.7(3) . .
C17 Si1 C14 C15 176.2(3) . .
C20 Si1 C14 C15 -57.9(3) . .
C13 Si1 C17 C19 -60.4(3) . .
C14 Si1 C17 C19 -176.5(3) . .
C20 Si1 C17 C19 56.2(3) . .
C13 Si1 C17 C18 170.8(3) . .
C14 Si1 C17 C18 54.7(3) . .
C20 Si1 C17 C18 -72.6(3) . .
C13 Si1 C20 C21 -168.3(3) . .
C17 Si1 C20 C21 75.3(3) . .
C14 Si1 C20 C21 -49.4(4) . .
C13 Si1 C20 C22 -41.9(4) . .
C17 Si1 C20 C22 -158.3(3) . .
C14 Si1 C20 C22 77.0(3) . .
